data_7019649
loop_
_publ_author_name
'Walter, Marc D.'
'White, Peter S.'

_publ_section_title
;
 [{Cp'Fe(\m-OH)}(3)]: the synthesis of a unique organometallic iron
 hydroxide.
;
_journal_issue 28
_journal_name_full 'Dalton transactions (Cambridge, England : 2003)'
_journal_page_first 8506
_journal_page_last 8508
_journal_paper_doi 10.1039/c2dt31103h
_journal_volume 41
_journal_year 2012
_chemical_formula_moiety 'C51 H90 Fe3 O3'
_chemical_formula_sum 'C51 H90 Fe3 O3'
_chemical_formula_weight 918.78
_space_group_IT_number 14
_symmetry_cell_setting monoclinic
_symmetry_space_group_name_Hall '-P 2ybc'
_symmetry_space_group_name_H-M 'P 1 21/c 1'
_atom_sites_solution_hydrogens geom
_atom_sites_solution_primary direct
_atom_sites_solution_secondary difmap
_audit_creation_method SHELXL-97
_cell_angle_alpha 90.00
_cell_angle_beta 92.4170(10)
_cell_angle_gamma 90.00
_cell_formula_units_Z 4
_cell_length_a 10.3786(2)
_cell_length_b 23.9595(5)
_cell_length_c 21.2188(5)
_cell_measurement_reflns_used 5291
_cell_measurement_temperature 100(2)
_cell_measurement_theta_max 22.01
_cell_measurement_theta_min 2.31
_cell_volume 5271.70(19)
_computing_cell_refinement 'Bruker SAINT'
_computing_data_collection 'Bruker APEX2'
_computing_data_reduction 'Bruker SAINT'
_computing_molecular_graphics 'Bruker SHELXTL'
_computing_publication_material 'Bruker SHELXTL'
_computing_structure_refinement 'SHELXL-97 (Sheldrick, 2008)'
_computing_structure_solution 'SHELXS-97 (Sheldrick, 2008)'
_diffrn_ambient_temperature 100(2)
_diffrn_measured_fraction_theta_full 0.977
_diffrn_measured_fraction_theta_max 0.977
_diffrn_measurement_device_type 'Bruker APEX-II CCD'
_diffrn_measurement_method '\f and \w scans'
_diffrn_radiation_monochromator graphite
_diffrn_radiation_source 'fine-focus sealed tube'
_diffrn_radiation_type MoK\a
_diffrn_radiation_wavelength 0.71073
_diffrn_reflns_av_R_equivalents 0.0590
_diffrn_reflns_av_sigmaI/netI 0.0878
_diffrn_reflns_limit_h_max 12
_diffrn_reflns_limit_h_min -12
_diffrn_reflns_limit_k_max 29
_diffrn_reflns_limit_k_min -25
_diffrn_reflns_limit_l_max 26
_diffrn_reflns_limit_l_min -20
_diffrn_reflns_number 34016
_diffrn_reflns_theta_full 26.38
_diffrn_reflns_theta_max 26.38
_diffrn_reflns_theta_min 1.92
_diffrn_standards_number 0
_exptl_absorpt_coefficient_mu 0.851
_exptl_absorpt_correction_T_max 0.9198
_exptl_absorpt_correction_T_min 0.8155
_exptl_absorpt_correction_type multi-scan
_exptl_absorpt_process_details SADABS
_exptl_crystal_colour green
_exptl_crystal_density_diffrn 1.158
_exptl_crystal_density_method 'not measured'
_exptl_crystal_description block
_exptl_crystal_F_000 1992
_exptl_crystal_size_max 0.25
_exptl_crystal_size_mid 0.10
_exptl_crystal_size_min 0.10
_refine_diff_density_max 1.467
_refine_diff_density_min -0.454
_refine_diff_density_rms 0.079
_refine_ls_extinction_method none
_refine_ls_goodness_of_fit_ref 1.021
_refine_ls_hydrogen_treatment constr
_refine_ls_matrix_type full
_refine_ls_number_parameters 541
_refine_ls_number_reflns 10522
_refine_ls_number_restraints 0
_refine_ls_restrained_S_all 1.021
_refine_ls_R_factor_all 0.0957
_refine_ls_R_factor_gt 0.0510
_refine_ls_shift/su_max 0.001
_refine_ls_shift/su_mean 0.000
_refine_ls_structure_factor_coef Fsqd
_refine_ls_weighting_details 'calc w=1/[\s^2^(Fo^2^)+(0.0478P)^2^+0.9906P] where P=(Fo^2^+2Fc^2^)/3'
_refine_ls_weighting_scheme calc
_refine_ls_wR_factor_gt 0.1026
_refine_ls_wR_factor_ref 0.1178
_reflns_number_gt 6802
_reflns_number_total 10522
_reflns_threshold_expression >2sigma(I)
_cod_data_source_file c2dt31103h.txt
_cod_data_source_block c08386
_cod_depositor_comments
;
The following automatic conversions were performed:

'_symmetry_cell_setting' value 'Monoclinic' changed to 'monoclinic'
according to /home/saulius/struct/CIF-dictionaries/cif_core.dic
dictionary named 'cif_core.dic' version 2.4.1 from 2010-06-29.

Automatic conversion script
Id: cif_fix_values 1891 2012-01-12 08:04:46Z andrius 
;
_cod_original_sg_symbol_H-M 'P2(1)/c '
_cod_database_code 7019649

loop_
_symmetry_equiv_pos_as_xyz
'x, y, z'
'-x, y+1/2, -z+1/2'
'-x, -y, -z'
'x, -y-1/2, z-1/2'

loop_
_atom_site_label
_atom_site_type_symbol
_atom_site_fract_x
_atom_site_fract_y
_atom_site_fract_z
_atom_site_U_iso_or_equiv
_atom_site_adp_type
_atom_site_occupancy
_atom_site_symmetry_multiplicity
_atom_site_calc_flag
_atom_site_refinement_flags
_atom_site_disorder_assembly
_atom_site_disorder_group
Fe1 Fe 0.33917(4) 0.618101(19) 0.34351(2) 0.01790(12) Uani 1 1 d . . .
Fe2 Fe 0.32320(4) 0.493897(19) 0.24894(2) 0.01936(13) Uani 1 1 d . . .
Fe3 Fe 0.22807(4) 0.622690(19) 0.17976(2) 0.02043(13) Uani 1 1 d . . .
O1 O 0.3714(2) 0.53953(10) 0.32291(11) 0.0345(6) Uani 1 1 d . A .
C1 C 0.2526(3) 0.68206(13) 0.41550(15) 0.0165(7) Uani 1 1 d . A .
C2 C 0.2645(3) 0.62834(13) 0.44493(15) 0.0189(7) Uani 1 1 d . A .
C3 C 0.3991(3) 0.61497(13) 0.44745(15) 0.0186(7) Uani 1 1 d . A .
H3 H 0.4350 0.5819 0.4655 0.022 Uiso 1 1 calc R . .
C4 C 0.4710(3) 0.65724(13) 0.41970(15) 0.0174(7) Uani 1 1 d . A .
C5 C 0.3798(3) 0.69861(13) 0.40075(15) 0.0183(7) Uani 1 1 d . A .
H5 H 0.4006 0.7328 0.3809 0.022 Uiso 1 1 calc R . .
C6 C 0.2803(3) 0.64892(13) 0.07761(15) 0.0176(7) Uani 1 1 d . A .
C7 C 0.2761(3) 0.69949(13) 0.11476(15) 0.0176(7) Uani 1 1 d . A .
C8 C 0.1477(3) 0.70390(13) 0.13534(15) 0.0185(7) Uani 1 1 d . A .
H8 H 0.1173 0.7336 0.1604 0.022 Uiso 1 1 calc R . .
C9 C 0.0712(3) 0.65841(13) 0.11357(15) 0.0197(8) Uani 1 1 d . A .
C10 C 0.1533(3) 0.62552(13) 0.07763(15) 0.0194(7) Uani 1 1 d . A .
H10 H 0.1279 0.5922 0.0562 0.023 Uiso 1 1 calc R . .
C11 C 0.2997(3) 0.41108(13) 0.19527(15) 0.0191(8) Uani 1 1 d . A .
C12 C 0.2963(3) 0.40001(13) 0.26219(16) 0.0186(7) Uani 1 1 d . A .
C13 C 0.4219(3) 0.41333(13) 0.28855(16) 0.0187(7) Uani 1 1 d . A .
H13 H 0.4480 0.4093 0.3318 0.022 Uiso 1 1 calc R . .
C14 C 0.5013(3) 0.43333(13) 0.24103(16) 0.0190(7) Uani 1 1 d . A .
C15 C 0.4257(3) 0.43196(13) 0.18428(16) 0.0200(8) Uani 1 1 d . A .
H15 H 0.4545 0.4433 0.1443 0.024 Uiso 1 1 calc R . .
C101 C 0.1379(3) 0.72224(13) 0.40299(16) 0.0203(8) Uani 1 1 d . . .
C102 C 0.1042(3) 0.75201(15) 0.46445(17) 0.0323(9) Uani 1 1 d . A .
H10A H 0.0335 0.7784 0.4557 0.048 Uiso 1 1 calc R . .
H10B H 0.1800 0.7723 0.4814 0.048 Uiso 1 1 calc R . .
H10C H 0.0776 0.7243 0.4953 0.048 Uiso 1 1 calc R . .
C103 C 0.1738(3) 0.76859(15) 0.35715(18) 0.0367(10) Uani 1 1 d . A .
H10D H 0.2006 0.7519 0.3176 0.055 Uiso 1 1 calc R . .
H10E H 0.2450 0.7907 0.3759 0.055 Uiso 1 1 calc R . .
H10F H 0.0990 0.7928 0.3486 0.055 Uiso 1 1 calc R . .
C104 C 0.0175(3) 0.69384(16) 0.37358(18) 0.0343(10) Uani 1 1 d . A .
H10G H -0.0161 0.6670 0.4036 0.051 Uiso 1 1 calc R . .
H10H H 0.0401 0.6743 0.3350 0.051 Uiso 1 1 calc R . .
H10I H -0.0483 0.7221 0.3633 0.051 Uiso 1 1 calc R . .
C201 C 0.1661(3) 0.58640(14) 0.47128(17) 0.0258(8) Uani 1 1 d . . .
C202 C 0.0734(3) 0.61341(16) 0.51682(18) 0.0406(10) Uani 1 1 d . A .
H20A H 0.0206 0.6414 0.4942 0.061 Uiso 1 1 calc R . .
H20B H 0.1232 0.6314 0.5515 0.061 Uiso 1 1 calc R . .
H20C H 0.0174 0.5847 0.5339 0.061 Uiso 1 1 calc R . .
C203 C 0.0860(3) 0.55727(16) 0.41706(18) 0.0380(10) Uani 1 1 d . A .
H20D H 0.0249 0.5311 0.4350 0.057 Uiso 1 1 calc R . .
H20E H 0.1441 0.5369 0.3900 0.057 Uiso 1 1 calc R . .
H20F H 0.0385 0.5855 0.3920 0.057 Uiso 1 1 calc R . .
C204 C 0.2375(4) 0.53966(16) 0.5080(2) 0.0478(12) Uani 1 1 d . A .
H20G H 0.2926 0.5560 0.5418 0.072 Uiso 1 1 calc R . .
H20H H 0.2907 0.5186 0.4793 0.072 Uiso 1 1 calc R . .
H20I H 0.1745 0.5146 0.5264 0.072 Uiso 1 1 calc R . .
C401 C 0.6167(3) 0.66112(14) 0.41340(16) 0.0216(8) Uani 1 1 d . . .
C402 C 0.6727(3) 0.70360(14) 0.46112(16) 0.0252(8) Uani 1 1 d . A .
H40A H 0.6365 0.7406 0.4516 0.038 Uiso 1 1 calc R . .
H40B H 0.7667 0.7049 0.4585 0.038 Uiso 1 1 calc R . .
H40C H 0.6506 0.6925 0.5038 0.038 Uiso 1 1 calc R . .
C403 C 0.6790(3) 0.60400(15) 0.4277(2) 0.0426(11) Uani 1 1 d . A .
H40D H 0.6610 0.5927 0.4708 0.064 Uiso 1 1 calc R . .
H40E H 0.7725 0.6067 0.4234 0.064 Uiso 1 1 calc R . .
H40F H 0.6433 0.5762 0.3979 0.064 Uiso 1 1 calc R . .
C404 C 0.6480(3) 0.67951(17) 0.34686(17) 0.0386(10) Uani 1 1 d . A .
H40G H 0.6129 0.6523 0.3162 0.058 Uiso 1 1 calc R . .
H40H H 0.7417 0.6819 0.3436 0.058 Uiso 1 1 calc R . .
H40I H 0.6094 0.7162 0.3381 0.058 Uiso 1 1 calc R . .
C601 C 0.3862(3) 0.62052(14) 0.03990(16) 0.0234(8) Uani 1 1 d . . .
C602 C 0.4805(3) 0.58655(15) 0.08320(18) 0.0356(10) Uani 1 1 d . A .
H60A H 0.4329 0.5574 0.1047 0.053 Uiso 1 1 calc R . .
H60B H 0.5221 0.6114 0.1146 0.053 Uiso 1 1 calc R . .
H60C H 0.5464 0.5693 0.0578 0.053 Uiso 1 1 calc R . .
C603 C 0.3251(3) 0.57874(15) -0.00785(17) 0.0345(10) Uani 1 1 d . A .
H60D H 0.2834 0.5486 0.0149 0.052 Uiso 1 1 calc R . .
H60E H 0.3923 0.5631 -0.0337 0.052 Uiso 1 1 calc R . .
H60F H 0.2607 0.5980 -0.0351 0.052 Uiso 1 1 calc R . .
C604 C 0.4625(3) 0.66206(15) 0.00059(17) 0.0327(9) Uani 1 1 d . A .
H60G H 0.5233 0.6416 -0.0249 0.049 Uiso 1 1 calc R . .
H60H H 0.5100 0.6879 0.0289 0.049 Uiso 1 1 calc R . .
H60I H 0.4026 0.6832 -0.0272 0.049 Uiso 1 1 calc R . .
C701 C 0.3765(3) 0.74518(14) 0.13165(16) 0.0234(8) Uani 1 1 d . . .
C702 C 0.3902(3) 0.78503(14) 0.07547(17) 0.0304(9) Uani 1 1 d . A .
H70A H 0.4235 0.7644 0.0398 0.046 Uiso 1 1 calc R . .
H70B H 0.4500 0.8152 0.0875 0.046 Uiso 1 1 calc R . .
H70C H 0.3057 0.8009 0.0633 0.046 Uiso 1 1 calc R . .
C703 C 0.3325(3) 0.78155(15) 0.18617(18) 0.0359(10) Uani 1 1 d . A .
H70D H 0.2524 0.8008 0.1733 0.054 Uiso 1 1 calc R . .
H70E H 0.3994 0.8091 0.1972 0.054 Uiso 1 1 calc R . .
H70F H 0.3176 0.7579 0.2229 0.054 Uiso 1 1 calc R . .
C704 C 0.5087(3) 0.72143(16) 0.15295(18) 0.0361(10) Uani 1 1 d . A .
H70G H 0.4987 0.6966 0.1891 0.054 Uiso 1 1 calc R . .
H70H H 0.5669 0.7521 0.1652 0.054 Uiso 1 1 calc R . .
H70I H 0.5447 0.7005 0.1182 0.054 Uiso 1 1 calc R . .
C901 C -0.0722(3) 0.65029(15) 0.12185(16) 0.0257(8) Uani 1 1 d . . .
C902 C -0.1464(3) 0.69195(18) 0.07905(18) 0.0442(11) Uani 1 1 d . A .
H90A H -0.1214 0.7301 0.0909 0.066 Uiso 1 1 calc R . .
H90B H -0.2392 0.6872 0.0838 0.066 Uiso 1 1 calc R . .
H90C H -0.1259 0.6852 0.0350 0.066 Uiso 1 1 calc R . .
C903 C -0.1126(3) 0.59081(16) 0.10359(19) 0.0389(10) Uani 1 1 d . A .
H90D H -0.0927 0.5839 0.0595 0.058 Uiso 1 1 calc R . .
H90E H -0.2054 0.5864 0.1086 0.058 Uiso 1 1 calc R . .
H90F H -0.0654 0.5641 0.1309 0.058 Uiso 1 1 calc R . .
C904 C -0.1070(3) 0.66018(16) 0.19035(17) 0.0334(9) Uani 1 1 d . A .
H90G H -0.0633 0.6324 0.2176 0.050 Uiso 1 1 calc R . .
H90H H -0.2005 0.6568 0.1939 0.050 Uiso 1 1 calc R . .
H90I H -0.0794 0.6977 0.2034 0.050 Uiso 1 1 calc R . .
C111 C 0.2083(3) 0.39789(14) 0.13839(16) 0.0225(8) Uani 1 1 d . . .
C112 C 0.2315(3) 0.33730(15) 0.11835(18) 0.0352(10) Uani 1 1 d . A .
H11A H 0.3224 0.3324 0.1088 0.053 Uiso 1 1 calc R . .
H11B H 0.1771 0.3287 0.0807 0.053 Uiso 1 1 calc R . .
H11C H 0.2099 0.3121 0.1527 0.053 Uiso 1 1 calc R . .
C113 C 0.2388(3) 0.43604(16) 0.08232(16) 0.0351(10) Uani 1 1 d . A .
H11D H 0.2317 0.4752 0.0951 0.053 Uiso 1 1 calc R . .
H11E H 0.1775 0.4285 0.0470 0.053 Uiso 1 1 calc R . .
H11F H 0.3267 0.4286 0.0693 0.053 Uiso 1 1 calc R . .
C114 C 0.0632(3) 0.40635(15) 0.14809(17) 0.0295(9) Uani 1 1 d . A .
H11G H 0.0352 0.3809 0.1809 0.044 Uiso 1 1 calc R . .
H11H H 0.0144 0.3986 0.1085 0.044 Uiso 1 1 calc R . .
H11I H 0.0478 0.4450 0.1610 0.044 Uiso 1 1 calc R . .
C121 C 0.1898(3) 0.37631(14) 0.30429(16) 0.0216(8) Uani 1 1 d . . .
C122 C 0.1443(3) 0.31859(14) 0.28121(18) 0.0323(9) Uani 1 1 d . A .
H12A H 0.0998 0.3222 0.2398 0.048 Uiso 1 1 calc R . .
H12B H 0.0851 0.3028 0.3112 0.048 Uiso 1 1 calc R . .
H12C H 0.2190 0.2939 0.2779 0.048 Uiso 1 1 calc R . .
C123 C 0.2439(3) 0.36867(15) 0.37227(17) 0.0318(9) Uani 1 1 d . A .
H12D H 0.1773 0.3525 0.3981 0.048 Uiso 1 1 calc R . .
H12E H 0.2704 0.4050 0.3897 0.048 Uiso 1 1 calc R . .
H12F H 0.3186 0.3436 0.3724 0.048 Uiso 1 1 calc R . .
C124 C 0.0751(3) 0.41643(14) 0.30902(17) 0.0279(9) Uani 1 1 d . A .
H12G H 0.0396 0.4250 0.2666 0.042 Uiso 1 1 calc R . .
H12H H 0.1043 0.4510 0.3298 0.042 Uiso 1 1 calc R . .
H12I H 0.0085 0.3989 0.3337 0.042 Uiso 1 1 calc R . .
C141 C 0.6421(3) 0.45149(14) 0.24757(16) 0.0220(8) Uani 1 1 d . . .
C142 C 0.7235(3) 0.41117(16) 0.21011(18) 0.0341(10) Uani 1 1 d . A .
H14A H 0.7117 0.3731 0.2257 0.051 Uiso 1 1 calc R . .
H14B H 0.8147 0.4216 0.2153 0.051 Uiso 1 1 calc R . .
H14C H 0.6964 0.4130 0.1654 0.051 Uiso 1 1 calc R . .
C143 C 0.6904(3) 0.45074(15) 0.31681(17) 0.0289(9) Uani 1 1 d . A .
H14D H 0.6397 0.4771 0.3410 0.043 Uiso 1 1 calc R . .
H14E H 0.7815 0.4616 0.3197 0.043 Uiso 1 1 calc R . .
H14F H 0.6808 0.4131 0.3340 0.043 Uiso 1 1 calc R . .
C144 C 0.6577(3) 0.51079(16) 0.2218(2) 0.0437(11) Uani 1 1 d . A .
H14G H 0.6291 0.5117 0.1772 0.066 Uiso 1 1 calc R . .
H14H H 0.7486 0.5218 0.2260 0.066 Uiso 1 1 calc R . .
H14I H 0.6054 0.5367 0.2457 0.066 Uiso 1 1 calc R . .
O2 O 0.2052(2) 0.54360(9) 0.20091(12) 0.0332(6) Uani 1 1 d . A .
O3A O 0.3278(9) 0.64762(19) 0.2576(2) 0.024(2) Uiso 0.525(18) 1 d P A 1
O3B O 0.2692(10) 0.6511(2) 0.2635(3) 0.026(2) Uiso 0.475(18) 1 d P A 2

loop_
_atom_site_aniso_label
_atom_site_aniso_U_11
_atom_site_aniso_U_22
_atom_site_aniso_U_33
_atom_site_aniso_U_23
_atom_site_aniso_U_13
_atom_site_aniso_U_12
Fe1 0.0220(2) 0.0178(3) 0.0138(3) -0.0014(2) 0.00015(19) -0.0015(2)
Fe2 0.0230(2) 0.0158(3) 0.0189(3) -0.0013(2) -0.0029(2) 0.0021(2)
Fe3 0.0276(3) 0.0192(3) 0.0144(3) 0.0020(2) 0.0002(2) 0.0025(2)
O1 0.0421(14) 0.0258(14) 0.0342(16) -0.0137(12) -0.0151(12) 0.0091(12)
C1 0.0163(15) 0.0188(18) 0.0142(19) -0.0047(15) -0.0007(13) -0.0003(14)
C2 0.0221(16) 0.0200(19) 0.0147(19) -0.0013(15) 0.0022(14) -0.0021(14)
C3 0.0224(16) 0.0171(18) 0.0157(19) 0.0014(15) -0.0052(14) 0.0030(14)
C4 0.0173(16) 0.0208(19) 0.0140(19) -0.0035(15) -0.0011(13) 0.0010(14)
C5 0.0191(16) 0.0197(19) 0.0162(19) -0.0001(15) 0.0010(14) -0.0027(14)
C6 0.0171(16) 0.0218(19) 0.0138(19) 0.0033(15) 0.0009(14) 0.0015(14)
C7 0.0158(16) 0.0201(18) 0.0168(19) 0.0063(15) -0.0006(13) 0.0000(14)
C8 0.0220(17) 0.0180(18) 0.0154(19) 0.0008(15) -0.0004(14) 0.0022(14)
C9 0.0202(16) 0.0225(19) 0.016(2) 0.0046(15) -0.0015(14) -0.0007(15)
C10 0.0219(16) 0.0209(19) 0.0153(19) 0.0001(15) -0.0002(14) -0.0009(15)
C11 0.0187(16) 0.0203(19) 0.018(2) -0.0022(15) 0.0020(14) 0.0000(14)
C12 0.0194(16) 0.0149(17) 0.022(2) -0.0015(15) 0.0018(14) 0.0002(14)
C13 0.0195(16) 0.0181(18) 0.018(2) -0.0006(15) -0.0009(14) 0.0038(14)
C14 0.0193(16) 0.0143(17) 0.023(2) 0.0006(15) 0.0020(14) 0.0041(14)
C15 0.0212(16) 0.0205(19) 0.019(2) -0.0020(15) 0.0045(14) 0.0003(14)
C101 0.0165(16) 0.025(2) 0.019(2) -0.0009(16) 0.0009(14) 0.0050(15)
C102 0.0273(19) 0.034(2) 0.035(2) -0.0075(19) 0.0001(17) 0.0097(17)
C103 0.0285(19) 0.038(2) 0.044(3) 0.013(2) 0.0015(18) 0.0128(18)
C104 0.0248(19) 0.043(2) 0.034(2) -0.005(2) -0.0087(17) 0.0058(17)
C201 0.0285(18) 0.024(2) 0.026(2) 0.0015(17) 0.0061(16) -0.0073(16)
C202 0.043(2) 0.045(3) 0.035(3) -0.001(2) 0.0206(19) -0.014(2)
C203 0.036(2) 0.039(2) 0.040(3) -0.001(2) 0.0087(18) -0.0175(19)
C204 0.051(3) 0.037(3) 0.056(3) 0.020(2) 0.015(2) -0.005(2)
C401 0.0136(15) 0.026(2) 0.025(2) -0.0060(16) -0.0013(14) 0.0003(14)
C402 0.0176(16) 0.030(2) 0.028(2) -0.0042(17) 0.0004(15) -0.0028(15)
C403 0.0214(19) 0.031(2) 0.075(3) -0.011(2) -0.0018(19) 0.0048(17)
C404 0.0201(18) 0.067(3) 0.029(2) -0.011(2) 0.0057(16) -0.0079(19)
C601 0.0238(17) 0.029(2) 0.018(2) 0.0041(17) 0.0042(15) 0.0057(16)
C602 0.033(2) 0.042(2) 0.032(2) 0.004(2) 0.0054(17) 0.0105(18)
C603 0.037(2) 0.039(2) 0.029(2) -0.0032(19) 0.0100(18) 0.0073(18)
C604 0.0272(19) 0.042(2) 0.030(2) 0.0039(19) 0.0123(17) 0.0025(17)
C701 0.0244(17) 0.025(2) 0.020(2) 0.0039(16) -0.0032(15) -0.0035(15)
C702 0.0315(19) 0.029(2) 0.030(2) 0.0077(18) -0.0020(17) -0.0108(17)
C703 0.044(2) 0.028(2) 0.035(3) -0.0027(19) -0.0008(19) -0.0124(18)
C704 0.0272(19) 0.045(3) 0.035(2) 0.004(2) -0.0105(17) -0.0062(18)
C901 0.0187(17) 0.041(2) 0.018(2) 0.0035(17) 0.0021(15) -0.0032(16)
C902 0.0187(18) 0.080(3) 0.034(3) 0.018(2) 0.0018(17) 0.009(2)
C903 0.0236(19) 0.054(3) 0.040(3) -0.010(2) 0.0078(17) -0.0161(18)
C904 0.0233(18) 0.047(3) 0.031(2) 0.001(2) 0.0089(16) -0.0020(17)
C111 0.0231(17) 0.027(2) 0.017(2) -0.0054(16) -0.0012(15) -0.0047(15)
C112 0.034(2) 0.042(2) 0.029(2) -0.017(2) 0.0039(17) -0.0054(18)
C113 0.0306(19) 0.055(3) 0.019(2) -0.004(2) -0.0065(16) -0.0088(19)
C114 0.0246(18) 0.034(2) 0.029(2) -0.0038(18) -0.0058(16) -0.0053(16)
C121 0.0187(16) 0.023(2) 0.023(2) 0.0044(16) 0.0006(14) 0.0011(15)
C122 0.0269(19) 0.024(2) 0.046(3) 0.0083(19) 0.0092(17) -0.0032(16)
C123 0.0262(18) 0.041(2) 0.028(2) 0.0124(19) 0.0051(16) 0.0034(17)
C124 0.0232(18) 0.033(2) 0.027(2) 0.0006(18) 0.0035(16) 0.0035(16)
C141 0.0151(16) 0.024(2) 0.026(2) 0.0056(16) -0.0020(14) -0.0016(14)
C142 0.0181(17) 0.053(3) 0.031(2) 0.003(2) 0.0020(16) 0.0057(17)
C143 0.0215(17) 0.033(2) 0.032(2) -0.0009(18) -0.0040(16) -0.0025(16)
C144 0.0256(19) 0.044(3) 0.061(3) 0.022(2) -0.0108(19) -0.0134(18)
O2 0.0403(14) 0.0213(14) 0.0367(17) 0.0060(12) -0.0137(12) -0.0014(11)

loop_
_atom_type_symbol
_atom_type_description
_atom_type_scat_dispersion_real
_atom_type_scat_dispersion_imag
_atom_type_scat_source
C C 0.0033 0.0016 'International Tables Vol C Tables 4.2.6.8 and 6.1.1.4'
H H 0.0000 0.0000 'International Tables Vol C Tables 4.2.6.8 and 6.1.1.4'
O O 0.0106 0.0060 'International Tables Vol C Tables 4.2.6.8 and 6.1.1.4'
Fe Fe 0.3463 0.8444 'International Tables Vol C Tables 4.2.6.8 and 6.1.1.4'

loop_
_geom_angle_atom_site_label_1
_geom_angle_atom_site_label_2
_geom_angle_atom_site_label_3
_geom_angle
O3A Fe1 O1 98.26(18)
O3A Fe1 O3B 18.42(16)
O1 Fe1 O3B 104.55(18)
O3A Fe1 C3 157.30(18)
O1 Fe1 C3 98.18(11)
O3B Fe1 C3 157.2(2)
O3A Fe1 C4 121.6(2)
O1 Fe1 C4 116.74(10)
O3B Fe1 C4 129.17(19)
C3 Fe1 C4 35.95(11)
O3A Fe1 C5 100.99(16)
O1 Fe1 C5 152.70(10)
O3B Fe1 C5 99.76(17)
C3 Fe1 C5 58.63(11)
C4 Fe1 C5 36.00(10)
O3A Fe1 C2 144.5(3)
O1 Fe1 C2 111.88(11)
O3B Fe1 C2 128.7(3)
C3 Fe1 C2 36.27(10)
C4 Fe1 C2 60.92(11)
C5 Fe1 C2 59.12(11)
O3A Fe1 C1 111.0(2)
O1 Fe1 C1 146.79(11)
O3B Fe1 C1 99.2(2)
C3 Fe1 C1 59.32(11)
C4 Fe1 C1 60.52(10)
C5 Fe1 C1 35.46(10)
C2 Fe1 C1 35.52(10)
O1 Fe2 O2 102.12(10)
O1 Fe2 C12 118.61(11)
O2 Fe2 C12 125.76(10)
O1 Fe2 C11 153.82(11)
O2 Fe2 C11 102.47(11)
C12 Fe2 C11 36.81(11)
O1 Fe2 C15 136.48(10)
O2 Fe2 C15 111.98(11)
C12 Fe2 C15 60.17(11)
C11 Fe2 C15 36.13(10)
O1 Fe2 C13 94.58(11)
O2 Fe2 C13 161.26(10)
C12 Fe2 C13 36.18(10)
C11 Fe2 C13 59.86(11)
C15 Fe2 C13 58.32(11)
O1 Fe2 C14 103.03(10)
O2 Fe2 C14 144.02(11)
C12 Fe2 C14 60.26(11)
C11 Fe2 C14 60.05(11)
C15 Fe2 C14 35.10(11)
C13 Fe2 C14 35.08(10)
O3B Fe3 O2 98.86(17)
O3B Fe3 O3A 18.32(17)
O2 Fe3 O3A 99.35(15)
O3B Fe3 C10 156.8(2)
O2 Fe3 C10 101.95(11)
O3A Fe3 C10 157.16(18)
O3B Fe3 C9 124.1(3)
O2 Fe3 C9 114.47(10)
O3A Fe3 C9 136.8(2)
C10 Fe3 C9 36.12(11)
O3B Fe3 C8 98.1(2)
O2 Fe3 C8 149.70(10)
O3A Fe3 C8 104.55(17)
C10 Fe3 C8 58.75(11)
C9 Fe3 C8 36.01(10)
O3B Fe3 C6 134.8(2)
O2 Fe3 C6 120.35(11)
O3A Fe3 C6 123.5(2)
C10 Fe3 C6 36.13(10)
C9 Fe3 C6 60.98(11)
C8 Fe3 C6 59.25(11)
O3B Fe3 C7 102.59(18)
O2 Fe3 C7 156.11(11)
O3A Fe3 C7 97.75(17)
C10 Fe3 C7 59.49(11)
C9 Fe3 C7 60.63(10)
C8 Fe3 C7 35.47(10)
C6 Fe3 C7 35.80(10)
Fe2 O1 Fe1 132.25(12)
C5 C1 C2 106.4(3)
C5 C1 C101 120.2(3)
C2 C1 C101 133.3(3)
C5 C1 Fe1 70.02(17)
C2 C1 Fe1 70.86(17)
C101 C1 Fe1 127.1(2)
C3 C2 C1 106.4(3)
C3 C2 C201 119.8(3)
C1 C2 C201 133.8(3)
C3 C2 Fe1 69.45(17)
C1 C2 Fe1 73.62(18)
C201 C2 Fe1 120.9(2)
C4 C3 C2 111.0(3)
C4 C3 Fe1 72.34(18)
C2 C3 Fe1 74.28(18)
C4 C3 H3 124.5
C2 C3 H3 124.5
Fe1 C3 H3 120.5
C3 C4 C5 105.3(3)
C3 C4 C401 128.8(3)
C5 C4 C401 125.8(3)
C3 C4 Fe1 71.71(18)
C5 C4 Fe1 73.27(17)
C401 C4 Fe1 122.1(2)
C4 C5 C1 110.9(3)
C4 C5 Fe1 70.73(17)
C1 C5 Fe1 74.51(18)
C4 C5 H5 124.6
C1 C5 H5 124.6
Fe1 C5 H5 121.8
C10 C6 C7 106.1(3)
C10 C6 C601 120.2(3)
C7 C6 C601 133.6(3)
C10 C6 Fe3 69.25(17)
C7 C6 Fe3 72.97(18)
C601 C6 Fe3 124.0(2)
C8 C7 C6 106.3(3)
C8 C7 C701 120.5(3)
C6 C7 C701 133.2(3)
C8 C7 Fe3 69.88(17)
C6 C7 Fe3 71.23(17)
C701 C7 Fe3 125.0(2)
C9 C8 C7 111.2(3)
C9 C8 Fe3 70.80(17)
C7 C8 Fe3 74.65(18)
C9 C8 H8 124.4
C7 C8 H8 124.4
Fe3 C8 H8 121.7
C10 C9 C8 105.3(3)
C10 C9 C901 127.5(3)
C8 C9 C901 126.9(3)
C10 C9 Fe3 71.92(18)
C8 C9 Fe3 73.19(17)
C901 C9 Fe3 124.1(2)
C9 C10 C6 111.0(3)
C9 C10 Fe3 71.96(19)
C6 C10 Fe3 74.62(18)
C9 C10 H10 124.5
C6 C10 H10 124.5
Fe3 C10 H10 120.5
C15 C11 C12 106.5(3)
C15 C11 C111 118.9(3)
C12 C11 C111 133.9(3)
C15 C11 Fe2 72.51(18)
C12 C11 Fe2 71.21(18)
C111 C11 Fe2 128.1(2)
C13 C12 C11 106.4(3)
C13 C12 C121 120.9(3)
C11 C12 C121 132.6(3)
C13 C12 Fe2 73.44(18)
C11 C12 Fe2 71.98(18)
C121 C12 Fe2 121.5(2)
C14 C13 C12 110.2(3)
C14 C13 Fe2 73.85(18)
C12 C13 Fe2 70.39(18)
C14 C13 H13 124.9
C12 C13 H13 124.9
Fe2 C13 H13 122.4
C15 C14 C13 106.3(3)
C15 C14 C141 125.5(3)
C13 C14 C141 128.1(3)
C15 C14 Fe2 70.49(17)
C13 C14 Fe2 71.07(17)
C141 C14 Fe2 124.6(2)
C14 C15 C11 110.4(3)
C14 C15 Fe2 74.42(18)
C11 C15 Fe2 71.36(18)
C14 C15 H15 124.8
C11 C15 H15 124.8
Fe2 C15 H15 121.0
C104 C101 C103 106.2(3)
C104 C101 C102 109.9(3)
C103 C101 C102 105.8(3)
C104 C101 C1 113.7(3)
C103 C101 C1 110.7(3)
C102 C101 C1 110.1(3)
C101 C102 H10A 109.5
C101 C102 H10B 109.5
H10A C102 H10B 109.5
C101 C102 H10C 109.5
H10A C102 H10C 109.5
H10B C102 H10C 109.5
C101 C103 H10D 109.5
C101 C103 H10E 109.5
H10D C103 H10E 109.5
C101 C103 H10F 109.5
H10D C103 H10F 109.5
H10E C103 H10F 109.5
C101 C104 H10G 109.5
C101 C104 H10H 109.5
H10G C104 H10H 109.5
C101 C104 H10I 109.5
H10G C104 H10I 109.5
H10H C104 H10I 109.5
C202 C201 C204 106.8(3)
C202 C201 C2 113.1(3)
C204 C201 C2 110.1(3)
C202 C201 C203 109.0(3)
C204 C201 C203 106.2(3)
C2 C201 C203 111.3(3)
C201 C202 H20A 109.5
C201 C202 H20B 109.5
H20A C202 H20B 109.5
C201 C202 H20C 109.5
H20A C202 H20C 109.5
H20B C202 H20C 109.5
C201 C203 H20D 109.5
C201 C203 H20E 109.5
H20D C203 H20E 109.5
C201 C203 H20F 109.5
H20D C203 H20F 109.5
H20E C203 H20F 109.5
C201 C204 H20G 109.5
C201 C204 H20H 109.5
H20G C204 H20H 109.5
C201 C204 H20I 109.5
H20G C204 H20I 109.5
H20H C204 H20I 109.5
C4 C401 C404 110.4(3)
C4 C401 C402 109.4(3)
C404 C401 C402 109.3(3)
C4 C401 C403 109.8(3)
C404 C401 C403 109.5(3)
C402 C401 C403 108.4(3)
C401 C402 H40A 109.5
C401 C402 H40B 109.5
H40A C402 H40B 109.5
C401 C402 H40C 109.5
H40A C402 H40C 109.5
H40B C402 H40C 109.5
C401 C403 H40D 109.5
C401 C403 H40E 109.5
H40D C403 H40E 109.5
C401 C403 H40F 109.5
H40D C403 H40F 109.5
H40E C403 H40F 109.5
C401 C404 H40G 109.5
C401 C404 H40H 109.5
H40G C404 H40H 109.5
C401 C404 H40I 109.5
H40G C404 H40I 109.5
H40H C404 H40I 109.5
C604 C601 C603 105.7(3)
C604 C601 C6 112.9(3)
C603 C601 C6 110.1(3)
C604 C601 C602 109.6(3)
C603 C601 C602 106.3(3)
C6 C601 C602 111.7(3)
C601 C602 H60A 109.5
C601 C602 H60B 109.5
H60A C602 H60B 109.5
C601 C602 H60C 109.5
H60A C602 H60C 109.5
H60B C602 H60C 109.5
C601 C603 H60D 109.5
C601 C603 H60E 109.5
H60D C603 H60E 109.5
C601 C603 H60F 109.5
H60D C603 H60F 109.5
H60E C603 H60F 109.5
C601 C604 H60G 109.5
C601 C604 H60H 109.5
H60G C604 H60H 109.5
C601 C604 H60I 109.5
H60G C604 H60I 109.5
H60H C604 H60I 109.5
C703 C701 C704 106.2(3)
C703 C701 C702 105.8(3)
C704 C701 C702 110.3(3)
C703 C701 C7 111.0(3)
C704 C701 C7 113.1(3)
C702 C701 C7 110.1(3)
C701 C702 H70A 109.5
C701 C702 H70B 109.5
H70A C702 H70B 109.5
C701 C702 H70C 109.5
H70A C702 H70C 109.5
H70B C702 H70C 109.5
C701 C703 H70D 109.5
C701 C703 H70E 109.5
H70D C703 H70E 109.5
C701 C703 H70F 109.5
H70D C703 H70F 109.5
H70E C703 H70F 109.5
C701 C704 H70G 109.5
C701 C704 H70H 109.5
H70G C704 H70H 109.5
C701 C704 H70I 109.5
H70G C704 H70I 109.5
H70H C704 H70I 109.5
C9 C901 C903 110.4(3)
C9 C901 C904 111.2(3)
C903 C901 C904 108.2(3)
C9 C901 C902 108.5(3)
C903 C901 C902 109.3(3)
C904 C901 C902 109.2(3)
C901 C902 H90A 109.5
C901 C902 H90B 109.5
H90A C902 H90B 109.5
C901 C902 H90C 109.5
H90A C902 H90C 109.5
H90B C902 H90C 109.5
C901 C903 H90D 109.5
C901 C903 H90E 109.5
H90D C903 H90E 109.5
C901 C903 H90F 109.5
H90D C903 H90F 109.5
H90E C903 H90F 109.5
C901 C904 H90G 109.5
C901 C904 H90H 109.5
H90G C904 H90H 109.5
C901 C904 H90I 109.5
H90G C904 H90I 109.5
H90H C904 H90I 109.5
C112 C111 C11 108.3(3)
C112 C111 C114 109.1(3)
C11 C111 C114 116.3(3)
C112 C111 C113 107.9(3)
C11 C111 C113 110.1(3)
C114 C111 C113 105.0(3)
C111 C112 H11A 109.5
C111 C112 H11B 109.5
H11A C112 H11B 109.5
C111 C112 H11C 109.5
H11A C112 H11C 109.5
H11B C112 H11C 109.5
C111 C113 H11D 109.5
C111 C113 H11E 109.5
H11D C113 H11E 109.5
C111 C113 H11F 109.5
H11D C113 H11F 109.5
H11E C113 H11F 109.5
C111 C114 H11G 109.5
C111 C114 H11H 109.5
H11G C114 H11H 109.5
C111 C114 H11I 109.5
H11G C114 H11I 109.5
H11H C114 H11I 109.5
C122 C121 C123 106.7(3)
C122 C121 C124 110.8(3)
C123 C121 C124 105.5(3)
C122 C121 C12 111.2(3)
C123 C121 C12 110.0(3)
C124 C121 C12 112.3(3)
C121 C122 H12A 109.5
C121 C122 H12B 109.5
H12A C122 H12B 109.5
C121 C122 H12C 109.5
H12A C122 H12C 109.5
H12B C122 H12C 109.5
C121 C123 H12D 109.5
C121 C123 H12E 109.5
H12D C123 H12E 109.5
C121 C123 H12F 109.5
H12D C123 H12F 109.5
H12E C123 H12F 109.5
C121 C124 H12G 109.5
C121 C124 H12H 109.5
H12G C124 H12H 109.5
C121 C124 H12I 109.5
H12G C124 H12I 109.5
H12H C124 H12I 109.5
C14 C141 C142 108.7(3)
C14 C141 C143 110.9(3)
C142 C141 C143 109.0(3)
C14 C141 C144 110.3(3)
C142 C141 C144 109.3(3)
C143 C141 C144 108.5(3)
C141 C142 H14A 109.5
C141 C142 H14B 109.5
H14A C142 H14B 109.5
C141 C142 H14C 109.5
H14A C142 H14C 109.5
H14B C142 H14C 109.5
C141 C143 H14D 109.5
C141 C143 H14E 109.5
H14D C143 H14E 109.5
C141 C143 H14F 109.5
H14D C143 H14F 109.5
H14E C143 H14F 109.5
C141 C144 H14G 109.5
C141 C144 H14H 109.5
H14G C144 H14H 109.5
C141 C144 H14I 109.5
H14G C144 H14I 109.5
H14H C144 H14I 109.5
Fe2 O2 Fe3 128.70(12)
Fe1 O3A Fe3 132.1(3)
Fe3 O3B Fe1 134.9(3)

loop_
_geom_bond_atom_site_label_1
_geom_bond_atom_site_label_2
_geom_bond_distance
Fe1 O3A 1.953(5)
Fe1 O1 1.964(2)
Fe1 O3B 1.983(6)
Fe1 C3 2.268(3)
Fe1 C4 2.276(3)
Fe1 C5 2.309(3)
Fe1 C2 2.331(3)
Fe1 C1 2.367(3)
Fe2 O1 1.960(2)
Fe2 O2 1.963(2)
Fe2 C12 2.286(3)
Fe2 C11 2.296(3)
Fe2 C15 2.311(3)
Fe2 C13 2.326(3)
Fe2 C14 2.362(3)
Fe3 O3B 1.933(5)
Fe3 O2 1.964(2)
Fe3 O3A 2.004(5)
Fe3 C10 2.272(3)
Fe3 C9 2.272(3)
Fe3 C8 2.303(3)
Fe3 C6 2.342(3)
Fe3 C7 2.365(3)
C1 C5 1.425(4)
C1 C2 1.434(4)
C1 C101 1.545(4)
C2 C3 1.432(4)
C2 C201 1.554(4)
C3 C4 1.402(4)
C3 H3 0.9500
C4 C5 1.417(4)
C4 C401 1.527(4)
C5 H5 0.9500
C6 C10 1.432(4)
C6 C7 1.447(4)
C6 C601 1.545(4)
C7 C8 1.423(4)
C7 C701 1.543(4)
C8 C9 1.414(4)
C8 H8 0.9500
C9 C10 1.409(4)
C9 C901 1.519(4)
C10 H10 0.9500
C11 C15 1.429(4)
C11 C12 1.447(4)
C11 C111 1.536(4)
C12 C13 1.432(4)
C12 C121 1.557(4)
C13 C14 1.413(4)
C13 H13 0.9500
C14 C15 1.410(4)
C14 C141 1.526(4)
C15 H15 0.9500
C101 C104 1.532(4)
C101 C103 1.533(5)
C101 C102 1.540(5)
C102 H10A 0.9800
C102 H10B 0.9800
C102 H10C 0.9800
C103 H10D 0.9800
C103 H10E 0.9800
C103 H10F 0.9800
C104 H10G 0.9800
C104 H10H 0.9800
C104 H10I 0.9800
C201 C202 1.535(5)
C201 C204 1.537(5)
C201 C203 1.556(5)
C202 H20A 0.9800
C202 H20B 0.9800
C202 H20C 0.9800
C203 H20D 0.9800
C203 H20E 0.9800
C203 H20F 0.9800
C204 H20G 0.9800
C204 H20H 0.9800
C204 H20I 0.9800
C401 C404 1.527(5)
C401 C402 1.533(4)
C401 C403 1.538(4)
C402 H40A 0.9800
C402 H40B 0.9800
C402 H40C 0.9800
C403 H40D 0.9800
C403 H40E 0.9800
C403 H40F 0.9800
C404 H40G 0.9800
C404 H40H 0.9800
C404 H40I 0.9800
C601 C604 1.539(4)
C601 C603 1.542(5)
C601 C602 1.545(4)
C602 H60A 0.9800
C602 H60B 0.9800
C602 H60C 0.9800
C603 H60D 0.9800
C603 H60E 0.9800
C603 H60F 0.9800
C604 H60G 0.9800
C604 H60H 0.9800
C604 H60I 0.9800
C701 C703 1.533(5)
C701 C704 1.536(4)
C701 C702 1.539(4)
C702 H70A 0.9800
C702 H70B 0.9800
C702 H70C 0.9800
C703 H70D 0.9800
C703 H70E 0.9800
C703 H70F 0.9800
C704 H70G 0.9800
C704 H70H 0.9800
C704 H70I 0.9800
C901 C903 1.531(5)
C901 C904 1.531(5)
C901 C902 1.534(5)
C902 H90A 0.9800
C902 H90B 0.9800
C902 H90C 0.9800
C903 H90D 0.9800
C903 H90E 0.9800
C903 H90F 0.9800
C904 H90G 0.9800
C904 H90H 0.9800
C904 H90I 0.9800
C111 C112 1.535(5)
C111 C114 1.542(4)
C111 C113 1.544(5)
C112 H11A 0.9800
C112 H11B 0.9800
C112 H11C 0.9800
C113 H11D 0.9800
C113 H11E 0.9800
C113 H11F 0.9800
C114 H11G 0.9800
C114 H11H 0.9800
C114 H11I 0.9800
C121 C122 1.535(4)
C121 C123 1.537(5)
C121 C124 1.536(4)
C122 H12A 0.9800
C122 H12B 0.9800
C122 H12C 0.9800
C123 H12D 0.9800
C123 H12E 0.9800
C123 H12F 0.9800
C124 H12G 0.9800
C124 H12H 0.9800
C124 H12I 0.9800
C141 C142 1.528(5)
C141 C143 1.532(4)
C141 C144 1.534(5)
C142 H14A 0.9800
C142 H14B 0.9800
C142 H14C 0.9800
C143 H14D 0.9800
C143 H14E 0.9800
C143 H14F 0.9800
C144 H14G 0.9800
C144 H14H 0.9800
C144 H14I 0.9800

loop_
_geom_torsion_atom_site_label_1
_geom_torsion_atom_site_label_2
_geom_torsion_atom_site_label_3
_geom_torsion_atom_site_label_4
_geom_torsion
O2 Fe2 O1 Fe1 -8.6(2)
C12 Fe2 O1 Fe1 -151.48(16)
C11 Fe2 O1 Fe1 -168.20(17)
C15 Fe2 O1 Fe1 132.90(17)
C13 Fe2 O1 Fe1 180.00(18)
C14 Fe2 O1 Fe1 145.50(17)
O3A Fe1 O1 Fe2 -28.3(3)
O3B Fe1 O1 Fe2 -10.7(4)
C3 Fe1 O1 Fe2 167.37(17)
C4 Fe1 O1 Fe2 -160.12(16)
C5 Fe1 O1 Fe2 -162.86(17)
C2 Fe1 O1 Fe2 132.47(17)
C1 Fe1 O1 Fe2 123.6(2)
O3A Fe1 C1 C5 -79.3(3)
O1 Fe1 C1 C5 130.7(2)
O3B Fe1 C1 C5 -94.0(3)
C3 Fe1 C1 C5 77.85(19)
C4 Fe1 C1 C5 36.09(18)
C2 Fe1 C1 C5 116.4(3)
O3A Fe1 C1 C2 164.4(3)
O1 Fe1 C1 C2 14.3(3)
O3B Fe1 C1 C2 149.7(3)
C3 Fe1 C1 C2 -38.51(17)
C4 Fe1 C1 C2 -80.28(19)
C5 Fe1 C1 C2 -116.4(3)
O3A Fe1 C1 C101 34.0(4)
O1 Fe1 C1 C101 -116.0(3)
O3B Fe1 C1 C101 19.3(4)
C3 Fe1 C1 C101 -168.8(3)
C4 Fe1 C1 C101 149.4(3)
C5 Fe1 C1 C101 113.3(3)
C2 Fe1 C1 C101 -130.3(3)
C5 C1 C2 C3 0.7(3)
C101 C1 C2 C3 -174.6(3)
Fe1 C1 C2 C3 62.1(2)
C5 C1 C2 C201 -178.7(3)
C101 C1 C2 C201 6.0(6)
Fe1 C1 C2 C201 -117.4(4)
C5 C1 C2 Fe1 -61.4(2)
C101 C1 C2 Fe1 123.3(3)
O3A Fe1 C2 C3 -140.8(4)
O1 Fe1 C2 C3 73.25(19)
O3B Fe1 C2 C3 -154.8(3)
C4 Fe1 C2 C3 -36.11(18)
C5 Fe1 C2 C3 -77.86(19)
C1 Fe1 C2 C3 -115.1(3)
O3A Fe1 C2 C1 -25.7(4)
O1 Fe1 C2 C1 -171.61(16)
O3B Fe1 C2 C1 -39.7(3)
C3 Fe1 C2 C1 115.1(3)
C4 Fe1 C2 C1 79.03(18)
C5 Fe1 C2 C1 37.28(16)
O3A Fe1 C2 C201 106.0(4)
O1 Fe1 C2 C201 -40.0(3)
O3B Fe1 C2 C201 91.9(3)
C3 Fe1 C2 C201 -113.2(3)
C4 Fe1 C2 C201 -149.3(3)
C5 Fe1 C2 C201 168.9(3)
C1 Fe1 C2 C201 131.6(3)
C1 C2 C3 C4 -1.3(4)
C201 C2 C3 C4 178.2(3)
Fe1 C2 C3 C4 63.5(2)
C1 C2 C3 Fe1 -64.9(2)
C201 C2 C3 Fe1 114.7(3)
O3A Fe1 C3 C4 -10.9(8)
O1 Fe1 C3 C4 125.18(18)
O3B Fe1 C3 C4 -59.8(8)
C5 Fe1 C3 C4 -39.36(17)
C2 Fe1 C3 C4 -118.7(3)
C1 Fe1 C3 C4 -80.98(19)
O3A Fe1 C3 C2 107.8(7)
O1 Fe1 C3 C2 -116.14(18)
O3B Fe1 C3 C2 58.9(8)
C4 Fe1 C3 C2 118.7(3)
C5 Fe1 C3 C2 79.33(19)
C1 Fe1 C3 C2 37.70(17)
C2 C3 C4 C5 1.4(4)
Fe1 C3 C4 C5 66.1(2)
C2 C3 C4 C401 178.4(3)
Fe1 C3 C4 C401 -116.9(3)
C2 C3 C4 Fe1 -64.7(2)
O3A Fe1 C4 C3 175.1(3)
O1 Fe1 C4 C3 -65.0(2)
O3B Fe1 C4 C3 154.4(4)
C5 Fe1 C4 C3 112.9(3)
C2 Fe1 C4 C3 36.43(17)
C1 Fe1 C4 C3 77.37(19)
O3A Fe1 C4 C5 62.2(4)
O1 Fe1 C4 C5 -177.86(17)
O3B Fe1 C4 C5 41.5(4)
C3 Fe1 C4 C5 -112.9(3)
C2 Fe1 C4 C5 -76.48(19)
C1 Fe1 C4 C5 -35.55(17)
O3A Fe1 C4 C401 -60.0(4)
O1 Fe1 C4 C401 60.0(3)
O3B Fe1 C4 C401 -80.7(5)
C3 Fe1 C4 C401 124.9(3)
C5 Fe1 C4 C401 -122.2(3)
C2 Fe1 C4 C401 161.3(3)
C1 Fe1 C4 C401 -157.7(3)
C3 C4 C5 C1 -0.9(4)
C401 C4 C5 C1 -178.0(3)
Fe1 C4 C5 C1 64.1(2)
C3 C4 C5 Fe1 -65.0(2)
C401 C4 C5 Fe1 117.8(3)
C2 C1 C5 C4 0.1(4)
C101 C1 C5 C4 176.1(3)
Fe1 C1 C5 C4 -61.8(2)
C2 C1 C5 Fe1 61.9(2)
C101 C1 C5 Fe1 -122.0(3)
O3A Fe1 C5 C4 -129.9(3)
O1 Fe1 C5 C4 4.2(3)
O3B Fe1 C5 C4 -148.6(4)
C3 Fe1 C5 C4 39.30(17)
C2 Fe1 C5 C4 81.9(2)
C1 Fe1 C5 C4 119.3(3)
O3A Fe1 C5 C1 110.8(3)
O1 Fe1 C5 C1 -115.1(3)
O3B Fe1 C5 C1 92.1(4)
C3 Fe1 C5 C1 -79.98(19)
C4 Fe1 C5 C1 -119.3(3)
C2 Fe1 C5 C1 -37.34(17)
O3B Fe3 C6 C10 -146.8(4)
O2 Fe3 C6 C10 66.7(2)
O3A Fe3 C6 C10 -165.5(3)
C9 Fe3 C6 C10 -36.22(18)
C8 Fe3 C6 C10 -77.94(19)
C7 Fe3 C6 C10 -115.3(2)
O3B Fe3 C6 C7 -31.5(5)
O2 Fe3 C6 C7 -177.99(15)
O3A Fe3 C6 C7 -50.2(3)
C10 Fe3 C6 C7 115.3(2)
C9 Fe3 C6 C7 79.06(18)
C8 Fe3 C6 C7 37.34(16)
O3B Fe3 C6 C601 100.1(5)
O2 Fe3 C6 C601 -46.4(3)
O3A Fe3 C6 C601 81.4(4)
C10 Fe3 C6 C601 -113.1(3)
C9 Fe3 C6 C601 -149.4(3)
C8 Fe3 C6 C601 168.9(3)
C7 Fe3 C6 C601 131.6(3)
C10 C6 C7 C8 0.2(3)
C601 C6 C7 C8 177.5(3)
Fe3 C6 C7 C8 -61.5(2)
C10 C6 C7 C701 -177.6(3)
C601 C6 C7 C701 -0.3(6)
Fe3 C6 C7 C701 120.8(3)
C10 C6 C7 Fe3 61.7(2)
C601 C6 C7 Fe3 -121.0(4)
O3B Fe3 C7 C8 -86.3(4)
O2 Fe3 C7 C8 120.4(3)
O3A Fe3 C7 C8 -104.2(3)
C10 Fe3 C7 C8 77.83(19)
C9 Fe3 C7 C8 35.93(18)
C6 Fe3 C7 C8 116.1(3)
O3B Fe3 C7 C6 157.7(4)
O2 Fe3 C7 C6 4.3(3)
O3A Fe3 C7 C6 139.7(3)
C10 Fe3 C7 C6 -38.23(16)
C9 Fe3 C7 C6 -80.14(18)
C8 Fe3 C7 C6 -116.1(3)
O3B Fe3 C7 C701 27.5(4)
O2 Fe3 C7 C701 -125.8(3)
O3A Fe3 C7 C701 9.6(4)
C10 Fe3 C7 C701 -168.4(3)
C9 Fe3 C7 C701 149.7(3)
C8 Fe3 C7 C701 113.8(3)
C6 Fe3 C7 C701 -130.1(3)
C6 C7 C8 C9 0.6(4)
C701 C7 C8 C9 178.7(3)
Fe3 C7 C8 C9 -61.8(2)
C6 C7 C8 Fe3 62.4(2)
C701 C7 C8 Fe3 -119.5(3)
O3B Fe3 C8 C9 -140.1(4)
O2 Fe3 C8 C9 -16.6(3)
O3A Fe3 C8 C9 -157.6(3)
C10 Fe3 C8 C9 39.45(17)
C6 Fe3 C8 C9 81.9(2)
C7 Fe3 C8 C9 119.6(3)
O3B Fe3 C8 C7 100.4(4)
O2 Fe3 C8 C7 -136.2(2)
O3A Fe3 C8 C7 82.9(3)
C10 Fe3 C8 C7 -80.1(2)
C9 Fe3 C8 C7 -119.6(3)
C6 Fe3 C8 C7 -37.70(17)
C7 C8 C9 C10 -1.1(4)
Fe3 C8 C9 C10 -65.3(2)
C7 C8 C9 C901 -175.5(3)
Fe3 C8 C9 C901 120.4(3)
C7 C8 C9 Fe3 64.1(2)
O3B Fe3 C9 C10 163.0(3)
O2 Fe3 C9 C10 -76.2(2)
O3A Fe3 C9 C10 145.5(4)
C8 Fe3 C9 C10 112.9(3)
C6 Fe3 C9 C10 36.23(18)
C7 Fe3 C9 C10 77.47(19)
O3B Fe3 C9 C8 50.1(4)
O2 Fe3 C9 C8 170.89(17)
O3A Fe3 C9 C8 32.7(4)
C10 Fe3 C9 C8 -112.9(3)
C6 Fe3 C9 C8 -76.63(19)
C7 Fe3 C9 C8 -35.39(17)
O3B Fe3 C9 C901 -73.5(4)
O2 Fe3 C9 C901 47.3(3)
O3A Fe3 C9 C901 -90.9(4)
C10 Fe3 C9 C901 123.6(4)
C8 Fe3 C9 C901 -123.6(4)
C6 Fe3 C9 C901 159.8(3)
C7 Fe3 C9 C901 -159.0(3)
C8 C9 C10 C6 1.2(4)
C901 C9 C10 C6 175.6(3)
Fe3 C9 C10 C6 -64.9(2)
C8 C9 C10 Fe3 66.1(2)
C901 C9 C10 Fe3 -119.5(3)
C7 C6 C10 C9 -0.9(4)
C601 C6 C10 C9 -178.6(3)
Fe3 C6 C10 C9 63.3(2)
C7 C6 C10 Fe3 -64.2(2)
C601 C6 C10 Fe3 118.1(3)
O3B Fe3 C10 C9 -38.1(8)
O2 Fe3 C10 C9 115.35(19)
O3A Fe3 C10 C9 -86.2(7)
C8 Fe3 C10 C9 -39.32(17)
C6 Fe3 C10 C9 -118.8(3)
C7 Fe3 C10 C9 -80.9(2)
O3B Fe3 C10 C6 80.7(8)
O2 Fe3 C10 C6 -125.87(18)
O3A Fe3 C10 C6 32.6(7)
C9 Fe3 C10 C6 118.8(3)
C8 Fe3 C10 C6 79.45(19)
C7 Fe3 C10 C6 37.88(17)
O1 Fe2 C11 C15 -90.1(3)
O2 Fe2 C11 C15 110.31(19)
C12 Fe2 C11 C15 -115.0(2)
C13 Fe2 C11 C15 -76.43(19)
C14 Fe2 C11 C15 -35.69(18)
O1 Fe2 C11 C12 24.9(3)
O2 Fe2 C11 C12 -134.69(17)
C15 Fe2 C11 C12 115.0(2)
C13 Fe2 C11 C12 38.56(16)
C14 Fe2 C11 C12 79.31(18)
O1 Fe2 C11 C111 156.6(2)
O2 Fe2 C11 C111 -3.0(3)
C12 Fe2 C11 C111 131.6(3)
C15 Fe2 C11 C111 -113.4(3)
C13 Fe2 C11 C111 170.2(3)
C14 Fe2 C11 C111 -149.0(3)
C15 C11 C12 C13 -1.5(3)
C111 C11 C12 C13 168.9(3)
Fe2 C11 C12 C13 -65.9(2)
C15 C11 C12 C121 -179.0(3)
C111 C11 C12 C121 -8.6(6)
Fe2 C11 C12 C121 116.6(3)
C15 C11 C12 Fe2 64.4(2)
C111 C11 C12 Fe2 -125.2(4)
O1 Fe2 C12 C13 -53.7(2)
O2 Fe2 C12 C13 172.84(17)
C11 Fe2 C12 C13 114.0(2)
C15 Fe2 C12 C13 76.02(19)
C14 Fe2 C12 C13 35.36(18)
O1 Fe2 C12 C11 -167.77(16)
O2 Fe2 C12 C11 58.8(2)
C15 Fe2 C12 C11 -38.02(16)
C13 Fe2 C12 C11 -114.0(2)
C14 Fe2 C12 C11 -78.68(18)
O1 Fe2 C12 C121 62.7(3)
O2 Fe2 C12 C121 -70.7(3)
C11 Fe2 C12 C121 -129.5(3)
C15 Fe2 C12 C121 -167.5(3)
C13 Fe2 C12 C121 116.5(3)
C14 Fe2 C12 C121 151.8(3)
C11 C12 C13 C14 1.4(4)
C121 C12 C13 C14 179.2(3)
Fe2 C12 C13 C14 -63.5(2)
C11 C12 C13 Fe2 64.9(2)
C121 C12 C13 Fe2 -117.2(3)
O1 Fe2 C13 C14 -106.22(19)
O2 Fe2 C13 C14 100.7(4)
C12 Fe2 C13 C14 119.0(3)
C11 Fe2 C13 C14 79.8(2)
C15 Fe2 C13 C14 37.42(18)
O1 Fe2 C13 C12 134.75(19)
O2 Fe2 C13 C12 -18.3(4)
C11 Fe2 C13 C12 -39.26(18)
C15 Fe2 C13 C12 -81.6(2)
C14 Fe2 C13 C12 -119.0(3)
C12 C13 C14 C15 -0.7(4)
Fe2 C13 C14 C15 -62.1(2)
C12 C13 C14 C141 -179.0(3)
Fe2 C13 C14 C141 119.6(3)
C12 C13 C14 Fe2 61.4(2)
O1 Fe2 C14 C15 -164.85(18)
O2 Fe2 C14 C15 -31.6(3)
C12 Fe2 C14 C15 79.4(2)
C11 Fe2 C14 C15 36.75(18)
C13 Fe2 C14 C15 115.9(3)
O1 Fe2 C14 C13 79.2(2)
O2 Fe2 C14 C13 -147.49(19)
C12 Fe2 C14 C13 -36.47(18)
C11 Fe2 C14 C13 -79.2(2)
C15 Fe2 C14 C13 -115.9(3)
O1 Fe2 C14 C141 -44.6(3)
O2 Fe2 C14 C141 88.7(3)
C12 Fe2 C14 C141 -160.3(3)
C11 Fe2 C14 C141 157.0(3)
C15 Fe2 C14 C141 120.3(4)
C13 Fe2 C14 C141 -123.8(4)
C13 C14 C15 C11 -0.3(4)
C141 C14 C15 C11 178.1(3)
Fe2 C14 C15 C11 -62.7(2)
C13 C14 C15 Fe2 62.5(2)
C141 C14 C15 Fe2 -119.2(3)
C12 C11 C15 C14 1.1(4)
C111 C11 C15 C14 -171.0(3)
Fe2 C11 C15 C14 64.6(2)
C12 C11 C15 Fe2 -63.5(2)
C111 C11 C15 Fe2 124.4(3)
O1 Fe2 C15 C14 21.7(3)
O2 Fe2 C15 C14 160.62(17)
C12 Fe2 C15 C14 -79.7(2)
C11 Fe2 C15 C14 -118.5(3)
C13 Fe2 C15 C14 -37.40(17)
O1 Fe2 C15 C11 140.16(19)
O2 Fe2 C15 C11 -80.9(2)
C12 Fe2 C15 C11 38.75(18)
C13 Fe2 C15 C11 81.06(19)
C14 Fe2 C15 C11 118.5(3)
C5 C1 C101 C104 137.0(3)
C2 C1 C101 C104 -48.3(5)
Fe1 C1 C101 C104 50.2(4)
C5 C1 C101 C103 17.4(4)
C2 C1 C101 C103 -167.8(3)
Fe1 C1 C101 C103 -69.4(3)
C5 C1 C101 C102 -99.2(3)
C2 C1 C101 C102 75.6(4)
Fe1 C1 C101 C102 174.0(2)
C3 C2 C201 C202 129.9(3)
C1 C2 C201 C202 -50.7(5)
Fe1 C2 C201 C202 -147.5(3)
C3 C2 C201 C204 10.5(4)
C1 C2 C201 C204 -170.1(4)
Fe1 C2 C201 C204 93.1(3)
C3 C2 C201 C203 -107.0(3)
C1 C2 C201 C203 72.4(5)
Fe1 C2 C201 C203 -24.4(4)
C3 C4 C401 C404 134.9(4)
C5 C4 C401 C404 -48.6(4)
Fe1 C4 C401 C404 43.3(4)
C3 C4 C401 C402 -104.8(4)
C5 C4 C401 C402 71.6(4)
Fe1 C4 C401 C402 163.5(2)
C3 C4 C401 C403 14.1(5)
C5 C4 C401 C403 -169.5(3)
Fe1 C4 C401 C403 -77.6(3)
C10 C6 C601 C604 133.9(3)
C7 C6 C601 C604 -43.1(5)
Fe3 C6 C601 C604 -142.0(2)
C10 C6 C601 C603 16.0(4)
C7 C6 C601 C603 -161.0(3)
Fe3 C6 C601 C603 100.1(3)
C10 C6 C601 C602 -102.0(3)
C7 C6 C601 C602 81.0(4)
Fe3 C6 C601 C602 -17.9(4)
C8 C7 C701 C703 17.2(4)
C6 C7 C701 C703 -165.3(3)
Fe3 C7 C701 C703 -68.5(3)
C8 C7 C701 C704 136.5(3)
C6 C7 C701 C704 -46.0(5)
Fe3 C7 C701 C704 50.8(4)
C8 C7 C701 C702 -99.6(3)
C6 C7 C701 C702 77.9(4)
Fe3 C7 C701 C702 174.7(2)
C10 C9 C901 C903 18.3(5)
C8 C9 C901 C903 -168.5(3)
Fe3 C9 C901 C903 -74.4(3)
C10 C9 C901 C904 138.4(3)
C8 C9 C901 C904 -48.4(4)
Fe3 C9 C901 C904 45.7(4)
C10 C9 C901 C902 -101.5(4)
C8 C9 C901 C902 71.7(4)
Fe3 C9 C901 C902 165.8(2)
C15 C11 C111 C112 88.6(3)
C12 C11 C111 C112 -80.9(4)
Fe2 C11 C111 C112 178.3(2)
C15 C11 C111 C114 -148.3(3)
C12 C11 C111 C114 42.2(5)
Fe2 C11 C111 C114 -58.5(4)
C15 C11 C111 C113 -29.1(4)
C12 C11 C111 C113 161.4(3)
Fe2 C11 C111 C113 60.7(4)
C13 C12 C121 C122 -120.2(3)
C11 C12 C121 C122 57.0(4)
Fe2 C12 C121 C122 151.1(2)
C13 C12 C121 C123 -2.2(4)
C11 C12 C121 C123 175.0(3)
Fe2 C12 C121 C123 -90.9(3)
C13 C12 C121 C124 114.9(3)
C11 C12 C121 C124 -67.8(4)
Fe2 C12 C121 C124 26.2(4)
C15 C14 C141 C142 -63.4(4)
C13 C14 C141 C142 114.7(4)
Fe2 C14 C141 C142 -153.0(2)
C15 C14 C141 C143 176.8(3)
C13 C14 C141 C143 -5.2(5)
Fe2 C14 C141 C143 87.1(3)
C15 C14 C141 C144 56.5(4)
C13 C14 C141 C144 -125.5(4)
Fe2 C14 C141 C144 -33.2(4)
O1 Fe2 O2 Fe3 47.49(18)
C12 Fe2 O2 Fe3 -173.22(14)
C11 Fe2 O2 Fe3 -141.56(16)
C15 Fe2 O2 Fe3 -104.95(17)
C13 Fe2 O2 Fe3 -160.0(3)
C14 Fe2 O2 Fe3 -86.0(2)
O3B Fe3 O2 Fe2 -52.6(4)
O3A Fe3 O2 Fe2 -34.0(3)
C10 Fe3 O2 Fe2 137.67(16)
C9 Fe3 O2 Fe2 173.49(15)
C8 Fe3 O2 Fe2 -175.88(17)
C6 Fe3 O2 Fe2 104.05(17)
C7 Fe3 O2 Fe2 101.1(3)
O1 Fe1 O3A Fe3 49.3(6)
O3B Fe1 O3A Fe3 -62.2(8)
C3 Fe1 O3A Fe3 -174.6(2)
C4 Fe1 O3A Fe3 177.9(4)
C5 Fe1 O3A Fe3 -150.1(5)
C2 Fe1 O3A Fe3 -99.0(4)
C1 Fe1 O3A Fe3 -114.6(5)
O3B Fe3 O3A Fe1 65.8(9)
O2 Fe3 O3A Fe1 -24.2(6)
C10 Fe3 O3A Fe1 177.2(2)
C9 Fe3 O3A Fe1 117.9(4)
C8 Fe3 O3A Fe1 137.1(5)
C6 Fe3 O3A Fe1 -160.4(4)
C7 Fe3 O3A Fe1 172.6(5)
O2 Fe3 O3B Fe1 22.9(8)
O3A Fe3 O3B Fe1 -70.1(10)
C10 Fe3 O3B Fe1 176.6(2)
C9 Fe3 O3B Fe1 150.5(6)
C8 Fe3 O3B Fe1 177.6(7)
C6 Fe3 O3B Fe1 -128.3(5)
C7 Fe3 O3B Fe1 -146.6(7)
O3A Fe1 O3B Fe3 73.8(10)
O1 Fe1 O3B Fe3 1.8(8)
C3 Fe1 O3B Fe3 -173.2(2)
C4 Fe1 O3B Fe3 146.0(5)
C5 Fe1 O3B Fe3 169.2(7)
C2 Fe1 O3B Fe3 -132.7(6)
C1 Fe1 O3B Fe3 -154.8(7)
